data_4033767
loop_
_publ_author_name
'Mart\'inez-Garc\'ia, Lucas'
'Lobato, Rub\'en'
'Prado, Gustavo'
'Monje, Pablo'
'Sardina, F. Javier'
'Paleo, M. Rita'

_publ_section_title
;
 C-C Bond-Forming and Bond-Breaking Processes from the Reaction of
 Diesters with Me<sub>3</sub>SnLi. Synthesis of Complex Bridged Polycycles
 and Dialkyl Aromatic Compounds.
;
_journal_issue 4
_journal_name_full 'The Journal of organic chemistry'
_journal_page_first 1887
_journal_page_last 1897
_journal_paper_doi 10.1021/acs.joc.8b02891
_journal_volume 84
_journal_year 2019
_chemical_compound_source 'synthesis as described'
_chemical_formula_moiety 'C19 H22 O2 Sn1'
_chemical_formula_sum 'C19 H22 O2 Sn'
_chemical_formula_weight 401.06
_space_group_IT_number 2
_space_group_name_Hall '-P 1'
_space_group_name_H-M_alt 'P -1'
_symmetry_cell_setting triclinic
_symmetry_Int_Tables_number 2
_symmetry_space_group_name_Hall '-P 1'
_symmetry_space_group_name_H-M 'P -1'
_atom_sites_solution_hydrogens geom
_atom_sites_solution_primary direct
_atom_sites_solution_secondary difmap
_audit_conform_dict_location ftp://ftp.iucr.org/pub/cif_core.dic
_audit_conform_dict_name cif_core.dic
_audit_conform_dict_version 2.4
_audit_creation_date 2012-05-24T09:36:34-00:00
_audit_creation_method 'WinGX routine CIF_UPDATE'
_cell_angle_alpha 80.550(5)
_cell_angle_beta 85.234(5)
_cell_angle_gamma 88.217(5)
_cell_formula_units_Z 2
_cell_length_a 6.496(5)
_cell_length_b 9.534(5)
_cell_length_c 14.051(5)
_cell_measurement_reflns_used 1970
_cell_measurement_temperature 100(2)
_cell_measurement_theta_max 26.4
_cell_measurement_theta_min 2.41
_cell_measurement_wavelength 0.71073
_cell_volume 855.3(9)
_computing_cell_refinement 'BRUKER Smart'
_computing_data_collection 'BRUKER Smart'
_computing_data_reduction 'BRUKER Saint'
_computing_molecular_graphics 'Ortep-3 for Windows (Farrugia, 1997)'
_computing_publication_material 'WinGX publication routines (Farrugia, 1999)'
_computing_structure_refinement 'SHELXL-97 (Sheldrick, 2008)'
_computing_structure_solution 'SIR97 (Giacovazzo et al, 1997)'
_diffrn_ambient_temperature 100(2)
_diffrn_measured_fraction_theta_full 0.998
_diffrn_measured_fraction_theta_max 0.998
_diffrn_measurement_device_type 'Smart-CCD-1000 BRUKER'
_diffrn_measurement_method 'omega scans'
_diffrn_radiation_monochromator graphite
_diffrn_radiation_probe x-ray
_diffrn_radiation_source 'fine-focus sealed tube'
_diffrn_radiation_type MoK\a
_diffrn_radiation_wavelength 0.7107
_diffrn_reflns_av_R_equivalents 0.0397
_diffrn_reflns_av_unetI/netI 0.0425
_diffrn_reflns_limit_h_max 7
_diffrn_reflns_limit_h_min -7
_diffrn_reflns_limit_k_max 11
_diffrn_reflns_limit_k_min -11
_diffrn_reflns_limit_l_max 16
_diffrn_reflns_limit_l_min 0
_diffrn_reflns_number 8587
_diffrn_reflns_theta_full 25.36
_diffrn_reflns_theta_max 25.36
_diffrn_reflns_theta_min 1.47
_exptl_absorpt_coefficient_mu 1.498
_exptl_absorpt_correction_T_max 1
_exptl_absorpt_correction_T_min 0.6369
_exptl_absorpt_correction_type multi-scan
_exptl_absorpt_process_details 'BRUKER SADABS'
_exptl_crystal_colour colourless
_exptl_crystal_density_diffrn 1.557
_exptl_crystal_density_method 'not measured'
_exptl_crystal_description Needle
_exptl_crystal_F_000 404
_exptl_crystal_size_max 0.42
_exptl_crystal_size_mid 0.08
_exptl_crystal_size_min 0.04
_refine_diff_density_max 1.166
_refine_diff_density_min -1.634
_refine_diff_density_rms 0.125
_refine_ls_extinction_method none
_refine_ls_goodness_of_fit_ref 1.067
_refine_ls_hydrogen_treatment mixed
_refine_ls_matrix_type full
_refine_ls_number_parameters 205
_refine_ls_number_reflns 3122
_refine_ls_number_restraints 0
_refine_ls_restrained_S_all 1.067
_refine_ls_R_factor_all 0.0374
_refine_ls_R_factor_gt 0.0325
_refine_ls_shift/su_max 0.001
_refine_ls_shift/su_mean 0
_refine_ls_structure_factor_coef Fsqd
_refine_ls_weighting_details 'calc w=1/[\s^2^(Fo^2^)+(0.0563P)^2^+0.0000P] where P=(Fo^2^+2Fc^2^)/3'
_refine_ls_weighting_scheme calc
_refine_ls_wR_factor_gt 0.0828
_refine_ls_wR_factor_ref 0.0858
_reflns_number_gt 2822
_reflns_number_total 3122
_reflns_threshold_expression >2\s(I)
_cod_data_source_file jo8b02891_si_004.cif
_cod_data_source_block js04gu1n
_cod_database_code 4033767

loop_
_symmetry_equiv_pos_as_xyz
'x, y, z'
'-x, -y, -z'

loop_
_atom_site_label
_atom_site_type_symbol
_atom_site_fract_x
_atom_site_fract_y
_atom_site_fract_z
_atom_site_U_iso_or_equiv
_atom_site_adp_type
_atom_site_occupancy
_atom_site_symmetry_multiplicity
_atom_site_calc_flag
_atom_site_refinement_flags
C1 C 0.3211(5) 0.1235(3) 0.8353(2) 0.0134(7) Uani 1 1 d .
C2 C 0.3428(5) 0.2821(3) 0.8295(2) 0.0138(7) Uani 1 1 d .
C3 C 0.4404(5) 0.3838(4) 0.7473(2) 0.0165(7) Uani 1 1 d .
H3A H 0.5272 0.3308 0.7056 0.02 Uiso 1 1 calc R
H3B H 0.5283 0.4469 0.7726 0.02 Uiso 1 1 calc R
C4 C 0.2851(5) 0.4716(4) 0.6881(2) 0.0154(7) Uani 1 1 d .
C5 C 0.3539(6) 0.5527(4) 0.5998(2) 0.0210(8) Uani 1 1 d .
H5 H 0.4921 0.546 0.5773 0.025 Uiso 1 1 calc R
C6 C 0.2227(7) 0.6423(5) 0.5451(3) 0.0320(10) Uani 1 1 d .
H6 H 0.2715 0.6938 0.4859 0.038 Uiso 1 1 calc R
C7 C 0.0158(6) 0.6556(5) 0.5790(3) 0.0325(10) Uani 1 1 d .
H7 H -0.074 0.7174 0.5436 0.039 Uiso 1 1 calc R
C8 C -0.0530(6) 0.5749(4) 0.6662(3) 0.0241(8) Uani 1 1 d .
H8 H -0.1909 0.5831 0.6886 0.029 Uiso 1 1 calc R
C9 C 0.0763(5) 0.4823(4) 0.7215(2) 0.0144(7) Uani 1 1 d .
C10 C -0.0131(5) 0.3947(4) 0.8148(2) 0.0149(7) Uani 1 1 d .
H10A H -0.1115 0.4533 0.8471 0.018 Uiso 1 1 calc R
H10B H -0.0877 0.316 0.7992 0.018 Uiso 1 1 calc R
C11 C 0.1473(5) 0.3363(3) 0.8838(2) 0.0136(7) Uani 1 1 d .
C12 C 0.2171(5) 0.4229(4) 0.9552(2) 0.0175(7) Uani 1 1 d .
H12 H 0.1976 0.5204 0.9527 0.021 Uiso 1 1 calc R
C13 C 0.3114(6) 0.3356(4) 1.0228(3) 0.0194(7) Uani 1 1 d .
H13 H 0.3682 0.362 1.0757 0.023 Uiso 1 1 calc R
C14 C 0.3105(5) 0.1867(4) 0.9991(2) 0.0162(7) Uani 1 1 d .
H14 H 0.3281 0.1086 1.0527 0.019 Uiso 1 1 calc R
C15 C 0.4493(5) 0.1817(3) 0.9055(2) 0.0153(7) Uani 1 1 d .
H15 H 0.5998 0.1701 0.9044 0.018 Uiso 1 1 calc R
C16 C 0.1049(5) 0.1914(3) 0.9491(2) 0.0131(7) Uani 1 1 d .
C17 C 0.3059(7) 0.0936(5) 0.5939(3) 0.0321(9) Uani 1 1 d .
H17A H 0.2378 0.1822 0.6019 0.048 Uiso 1 1 calc R
H17B H 0.2086 0.0304 0.5764 0.048 Uiso 1 1 calc R
H17C H 0.4163 0.1104 0.5438 0.048 Uiso 1 1 calc R
C18 C 0.7600(6) 0.0110(5) 0.7114(3) 0.0349(10) Uani 1 1 d .
H18A H 0.7998 0.1058 0.683 0.052 Uiso 1 1 calc R
H18B H 0.8149 -0.0547 0.6705 0.052 Uiso 1 1 calc R
H18C H 0.8132 -0.013 0.7739 0.052 Uiso 1 1 calc R
C19 C 0.3265(7) -0.2126(4) 0.7754(3) 0.0322(9) Uani 1 1 d .
H19A H 0.3051 -0.2291 0.8448 0.048 Uiso 1 1 calc R
H19B H 0.4292 -0.2785 0.7552 0.048 Uiso 1 1 calc R
H19C H 0.1992 -0.2257 0.7481 0.048 Uiso 1 1 calc R
Sn1 Sn 0.42880(3) -0.00039(2) 0.727014(15) 0.01649(11) Uani 1 1 d .
O1 O 0.1225(3) 0.0860(2) 0.88665(16) 0.0137(5) Uani 1 1 d .
O2 O -0.0826(4) 0.1830(3) 1.00241(17) 0.0178(5) Uani 1 1 d .
H2O H -0.095(6) 0.112(5) 1.035(3) 0.021 Uiso 1 1 d .

loop_
_atom_site_aniso_label
_atom_site_aniso_U_11
_atom_site_aniso_U_22
_atom_site_aniso_U_33
_atom_site_aniso_U_23
_atom_site_aniso_U_13
_atom_site_aniso_U_12
C1 0.0129(15) 0.0084(16) 0.0164(16) 0.0039(13) 0.0017(12) 0.0011(13)
C2 0.0108(15) 0.0096(17) 0.0194(17) 0.0022(13) -0.0012(13) 0.0011(13)
C3 0.0152(16) 0.0097(17) 0.0211(17) 0.0050(14) 0.0036(13) 0.0002(13)
C4 0.0216(17) 0.0101(17) 0.0135(16) 0.0007(13) -0.0001(13) -0.0016(14)
C5 0.0250(19) 0.023(2) 0.0138(16) -0.0005(14) 0.0019(14) -0.0034(16)
C6 0.038(2) 0.037(2) 0.0164(18) 0.0110(17) -0.0022(16) -0.0057(19)
C7 0.034(2) 0.032(2) 0.026(2) 0.0178(18) -0.0134(17) -0.0021(18)
C8 0.0190(18) 0.024(2) 0.0256(19) 0.0094(16) -0.0058(15) -0.0023(16)
C9 0.0179(16) 0.0080(16) 0.0160(16) 0.0034(13) -0.0050(13) -0.0019(13)
C10 0.0126(15) 0.0115(17) 0.0178(16) 0.0066(13) -0.0014(13) -0.0012(13)
C11 0.0130(15) 0.0090(16) 0.0158(16) 0.0058(13) 0.0008(13) 0.0006(13)
C12 0.0182(17) 0.0109(17) 0.0222(17) -0.0008(14) 0.0015(14) -0.0009(14)
C13 0.0249(18) 0.0145(18) 0.0189(17) -0.0024(14) -0.0046(14) 0.0029(15)
C14 0.0190(17) 0.0131(18) 0.0147(16) 0.0043(13) -0.0058(13) 0.0030(14)
C15 0.0138(16) 0.0096(16) 0.0207(17) 0.0032(14) -0.0027(13) 0.0044(13)
C16 0.0170(16) 0.0068(16) 0.0137(15) 0.0040(12) -0.0014(13) -0.0006(13)
C17 0.035(2) 0.035(2) 0.0225(19) 0.0069(17) -0.0063(17) 0.0038(19)
C18 0.022(2) 0.045(3) 0.037(2) -0.005(2) -0.0005(17) 0.0054(19)
C19 0.048(3) 0.015(2) 0.034(2) -0.0034(17) -0.0029(19) -0.0025(18)
Sn1 0.01974(15) 0.01229(16) 0.01590(15) 0.00187(10) -0.00199(9) 0.00343(10)
O1 0.0159(11) 0.0073(11) 0.0163(11) 0.0027(9) 0.0007(9) -0.0026(9)
O2 0.0173(12) 0.0119(13) 0.0193(12) 0.0082(10) 0.0050(10) 0.0007(10)

loop_
_atom_type_symbol
_atom_type_description
_atom_type_scat_dispersion_real
_atom_type_scat_dispersion_imag
_atom_type_scat_source
C C 0.0033 0.0016 'International Tables Vol C Tables 4.2.6.8 and 6.1.1.4'
H H 0 0 'International Tables Vol C Tables 4.2.6.8 and 6.1.1.4'
O O 0.0106 0.006 'International Tables Vol C Tables 4.2.6.8 and 6.1.1.4'
Sn Sn -0.6537 1.4246 'International Tables Vol C Tables 4.2.6.8 and 6.1.1.4'

loop_
_geom_angle_atom_site_label_1
_geom_angle_atom_site_label_2
_geom_angle_atom_site_label_3
_geom_angle
O1 C1 C2 107.0(2)
O1 C1 C15 106.8(3)
C2 C1 C15 59.7(2)
O1 C1 Sn1 116.6(2)
C2 C1 Sn1 126.5(2)
C15 C1 Sn1 127.3(2)
C3 C2 C15 127.7(3)
C3 C2 C1 127.3(3)
C15 C2 C1 60.6(2)
C3 C2 C11 116.5(3)
C15 C2 C11 105.1(3)
C1 C2 C11 107.0(3)
C2 C3 C4 113.1(3)
C2 C3 H3A 109
C4 C3 H3A 109
C2 C3 H3B 109
C4 C3 H3B 109
H3A C3 H3B 107.8
C5 C4 C9 118.8(3)
C5 C4 C3 118.8(3)
C9 C4 C3 122.3(3)
C6 C5 C4 121.7(3)
C6 C5 H5 119.1
C4 C5 H5 119.1
C5 C6 C7 119.7(3)
C5 C6 H6 120.2
C7 C6 H6 120.2
C8 C7 C6 118.7(4)
C8 C7 H7 120.7
C6 C7 H7 120.7
C7 C8 C9 122.4(3)
C7 C8 H8 118.8
C9 C8 H8 118.8
C8 C9 C4 118.7(3)
C8 C9 C10 119.0(3)
C4 C9 C10 122.4(3)
C11 C10 C9 113.8(3)
C11 C10 H10A 108.8
C9 C10 H10A 108.8
C11 C10 H10B 108.8
C9 C10 H10B 108.8
H10A C10 H10B 107.7
C12 C11 C10 120.8(3)
C12 C11 C2 107.6(3)
C10 C11 C2 111.5(3)
C12 C11 C16 101.4(3)
C10 C11 C16 117.6(3)
C2 C11 C16 94.2(2)
C13 C12 C11 108.2(3)
C13 C12 H12 125.9
C11 C12 H12 125.9
C12 C13 C14 108.6(3)
C12 C13 H13 125.7
C14 C13 H13 125.7
C13 C14 C15 108.7(3)
C13 C14 C16 100.7(3)
C15 C14 C16 94.6(2)
C13 C14 H14 116.6
C15 C14 H14 116.6
C16 C14 H14 116.6
C2 C15 C1 59.7(2)
C2 C15 C14 104.0(3)
C1 C15 C14 107.5(3)
C2 C15 H15 122.9
C1 C15 H15 122.9
C14 C15 H15 122.9
O2 C16 O1 110.7(3)
O2 C16 C11 114.9(3)
O1 C16 C11 106.5(3)
O2 C16 C14 121.0(3)
O1 C16 C14 107.2(3)
C11 C16 C14 94.8(3)
Sn1 C17 H17A 109.5
Sn1 C17 H17B 109.5
H17A C17 H17B 109.5
Sn1 C17 H17C 109.5
H17A C17 H17C 109.5
H17B C17 H17C 109.5
Sn1 C18 H18A 109.5
Sn1 C18 H18B 109.5
H18A C18 H18B 109.5
Sn1 C18 H18C 109.5
H18A C18 H18C 109.5
H18B C18 H18C 109.5
Sn1 C19 H19A 109.5
Sn1 C19 H19B 109.5
H19A C19 H19B 109.5
Sn1 C19 H19C 109.5
H19A C19 H19C 109.5
H19B C19 H19C 109.5
C19 Sn1 C1 107.45(14)
C19 Sn1 C17 112.43(17)
C1 Sn1 C17 107.91(15)
C19 Sn1 C18 111.99(18)
C1 Sn1 C18 107.30(15)
C17 Sn1 C18 109.53(17)
C16 O1 C1 99.7(2)
C16 O2 H2O 111(3)

loop_
_geom_bond_atom_site_label_1
_geom_bond_atom_site_label_2
_geom_bond_distance
C1 O1 1.450(4)
C1 C2 1.511(5)
C1 C15 1.524(5)
C1 Sn1 2.135(3)
C2 C3 1.492(4)
C2 C15 1.510(4)
C2 C11 1.545(4)
C3 C4 1.507(4)
C3 H3A 0.97
C3 H3B 0.97
C4 C5 1.397(5)
C4 C9 1.404(5)
C5 C6 1.376(5)
C5 H5 0.93
C6 C7 1.397(6)
C6 H6 0.93
C7 C8 1.383(5)
C7 H7 0.93
C8 C9 1.388(5)
C8 H8 0.93
C9 C10 1.515(4)
C10 C11 1.514(4)
C10 H10A 0.97
C10 H10B 0.97
C11 C12 1.506(5)
C11 C16 1.547(4)
C12 C13 1.332(5)
C12 H12 0.93
C13 C14 1.511(5)
C13 H13 0.93
C14 C15 1.538(5)
C14 C16 1.556(4)
C14 H14 0.98
C15 H15 0.98
C16 O2 1.373(4)
C16 O1 1.434(4)
C17 Sn1 2.143(4)
C17 H17A 0.96
C17 H17B 0.96
C17 H17C 0.96
C18 Sn1 2.149(4)
C18 H18A 0.96
C18 H18B 0.96
C18 H18C 0.96
C19 Sn1 2.134(4)
C19 H19A 0.96
C19 H19B 0.96
C19 H19C 0.96
O2 H2O 0.75(4)

loop_
_geom_hbond_atom_site_label_D
_geom_hbond_atom_site_label_H
_geom_hbond_atom_site_label_A
_geom_hbond_distance_DH
_geom_hbond_distance_HA
_geom_hbond_distance_DA
_geom_hbond_angle_DHA
_geom_hbond_site_symmetry_A
O2 H2O O1 0.75(4) 2.03(5) 2.781(4) 176(4) 2_557

loop_
_geom_torsion_atom_site_label_1
_geom_torsion_atom_site_label_2
_geom_torsion_atom_site_label_3
_geom_torsion_atom_site_label_4
_geom_torsion
O1 C1 C2 C3 -143.1(3)
C15 C1 C2 C3 117.0(4)
Sn1 C1 C2 C3 0.9(5)
O1 C1 C2 C15 99.9(3)
Sn1 C1 C2 C15 -116.1(3)
O1 C1 C2 C11 1.8(3)
C15 C1 C2 C11 -98.1(3)
Sn1 C1 C2 C11 145.8(2)
C15 C2 C3 C4 -177.7(3)
C1 C2 C3 C4 103.4(4)
C11 C2 C3 C4 -38.7(4)
C2 C3 C4 C5 -169.0(3)
C2 C3 C4 C9 15.4(5)
C9 C4 C5 C6 0.0(5)
C3 C4 C5 C6 -175.7(3)
C4 C5 C6 C7 1.3(6)
C5 C6 C7 C8 -1.6(7)
C6 C7 C8 C9 0.5(7)
C7 C8 C9 C4 0.8(6)
C7 C8 C9 C10 -178.2(4)
C5 C4 C9 C8 -1.0(5)
C3 C4 C9 C8 174.5(3)
C5 C4 C9 C10 178.0(3)
C3 C4 C9 C10 -6.5(5)
C8 C9 C10 C11 -161.0(3)
C4 C9 C10 C11 20.0(5)
C9 C10 C11 C12 87.0(4)
C9 C10 C11 C2 -40.9(4)
C9 C10 C11 C16 -148.1(3)
C3 C2 C11 C12 -81.8(3)
C15 C2 C11 C12 65.6(3)
C1 C2 C11 C12 128.9(3)
C3 C2 C11 C10 52.8(4)
C15 C2 C11 C10 -159.8(3)
C1 C2 C11 C10 -96.5(3)
C3 C2 C11 C16 174.7(3)
C15 C2 C11 C16 -37.8(3)
C1 C2 C11 C16 25.5(3)
C10 C11 C12 C13 163.2(3)
C2 C11 C12 C13 -67.2(3)
C16 C11 C12 C13 31.0(3)
C11 C12 C13 C14 0.4(4)
C12 C13 C14 C15 67.2(4)
C12 C13 C14 C16 -31.4(4)
C3 C2 C15 C1 -116.3(4)
C11 C2 C15 C1 101.3(3)
C3 C2 C15 C14 141.4(3)
C1 C2 C15 C14 -102.3(3)
C11 C2 C15 C14 -1.0(3)
O1 C1 C15 C2 -100.2(3)
Sn1 C1 C15 C2 114.9(3)
O1 C1 C15 C14 -4.0(3)
C2 C1 C15 C14 96.3(3)
Sn1 C1 C15 C14 -148.8(2)
C13 C14 C15 C2 -63.7(3)
C16 C14 C15 C2 39.2(3)
C13 C14 C15 C1 -125.9(3)
C16 C14 C15 C1 -23.0(3)
C12 C11 C16 O2 80.9(3)
C10 C11 C16 O2 -53.2(4)
C2 C11 C16 O2 -170.2(3)
C12 C11 C16 O1 -156.2(2)
C10 C11 C16 O1 69.7(3)
C2 C11 C16 O1 -47.2(3)
C12 C11 C16 C14 -46.6(3)
C10 C11 C16 C14 179.3(3)
C2 C11 C16 C14 62.3(3)
C13 C14 C16 O2 -76.4(4)
C15 C14 C16 O2 173.6(3)
C13 C14 C16 O1 155.5(3)
C15 C14 C16 O1 45.4(3)
C13 C14 C16 C11 46.5(3)
C15 C14 C16 C11 -63.5(3)
O1 C1 Sn1 C19 -34.2(3)
C2 C1 Sn1 C19 -175.3(3)
C15 C1 Sn1 C19 107.7(3)
O1 C1 Sn1 C17 87.2(2)
C2 C1 Sn1 C17 -53.9(3)
C15 C1 Sn1 C17 -130.8(3)
O1 C1 Sn1 C18 -154.8(2)
C2 C1 Sn1 C18 64.1(3)
C15 C1 Sn1 C18 -12.9(3)
O2 C16 O1 C1 176.1(2)
C11 C16 O1 C1 50.6(3)
C14 C16 O1 C1 -49.9(3)
C2 C1 O1 C16 -30.9(3)
C15 C1 O1 C16 31.8(3)
Sn1 C1 O1 C16 -179.04(19)
